data_7226206
loop_
_publ_author_name
'Guo, Weiming'
'Zhang, Tonglai'
'Zhang, Bo'
'Feng, Yongan'
'Chen, Sitong'
'Mi, Zhenhao'

_publ_section_title
;
 Studies on sodium polymers based on Di(1H-tetrazol-5-yl) methanone oxime
;
_journal_name_full 'RSC Adv.'
_journal_paper_doi 10.1039/C6RA15591J
_journal_year 2016
_chemical_formula_sum 'C3 H9 N10 Na O4'
_chemical_formula_weight 272.19
_chemical_name_systematic
; 
 ? 
;
_space_group_IT_number 29
_symmetry_cell_setting orthorhombic
_symmetry_space_group_name_Hall 'P 2c -2ac'
_symmetry_space_group_name_H-M 'P c a 21'
_atom_sites_solution_hydrogens geom
_atom_sites_solution_primary direct
_atom_sites_solution_secondary difmap
_audit_creation_method SHELXL-97
_audit_update_record
;
2016-06-07 deposited with the CCDC.
2016-07-15 downloaded from the CCDC.
;
_cell_angle_alpha 90.00
_cell_angle_beta 90.00
_cell_angle_gamma 90.00
_cell_formula_units_Z 4
_cell_length_a 14.507(3)
_cell_length_b 3.5938(7)
_cell_length_c 20.191(4)
_cell_measurement_reflns_used 3234
_cell_measurement_temperature 153(2)
_cell_measurement_theta_max 27.4855
_cell_measurement_theta_min 1.4037
_cell_volume 1052.7(4)
_computing_cell_refinement 'CrystalClear (Rigaku Inc., 2008)'
_computing_data_collection 'CrystalClear (Rigaku Inc., 2008)'
_computing_data_reduction 'CrystalClear (Rigaku Inc., 2008)'
_computing_molecular_graphics
;
 Mercury: visualization and analysis of crystal structures, C. F. Macrae,
 P. R. Edgington, P. McCabe, E. Pidcock, G. P. Shields, R. Taylor,
 M. Towler and J. van de Streek, J. Appl. Cryst., 39, 453-457, 2006.
;
_computing_publication_material 'SHELX-97 (Sheldrick, 1997)'
_computing_structure_refinement 'SHELXL-97 (Sheldrick, 1997)'
_computing_structure_solution 'SHELXS-97 (Sheldrick, 1990)'
_diffrn_ambient_temperature 153(2)
_diffrn_detector_area_resol_mean 28.5714
_diffrn_measured_fraction_theta_full 0.985
_diffrn_measured_fraction_theta_max 0.985
_diffrn_measurement_device_type 'Saturn724+ CCD'
_diffrn_measurement_method '\w scans at fixed \c = 45\%'
_diffrn_radiation_monochromator graphite
_diffrn_radiation_source 'fine-focus sealed tube'
_diffrn_radiation_type MoK\a
_diffrn_radiation_wavelength 0.71073
_diffrn_reflns_av_R_equivalents 0.0324
_diffrn_reflns_av_sigmaI/netI 0.0308
_diffrn_reflns_limit_h_max 14
_diffrn_reflns_limit_h_min -18
_diffrn_reflns_limit_k_max 4
_diffrn_reflns_limit_k_min -4
_diffrn_reflns_limit_l_max 16
_diffrn_reflns_limit_l_min -25
_diffrn_reflns_number 3810
_diffrn_reflns_theta_full 27.48
_diffrn_reflns_theta_max 27.48
_diffrn_reflns_theta_min 2.98
_exptl_absorpt_coefficient_mu 0.183
_exptl_absorpt_correction_T_max 1.0000
_exptl_absorpt_correction_T_min 0.7173
_exptl_absorpt_correction_type multi-scan
_exptl_absorpt_process_details 'CrystalClear (Rigaku Inc., 2008)'
_exptl_crystal_colour colorless
_exptl_crystal_density_diffrn 1.717
_exptl_crystal_density_method 'not measured'
_exptl_crystal_description rod
_exptl_crystal_F_000 560
_exptl_crystal_size_max 0.23
_exptl_crystal_size_mid 0.13
_exptl_crystal_size_min 0.12
_refine_diff_density_max 0.255
_refine_diff_density_min -0.202
_refine_diff_density_rms 0.052
_refine_ls_abs_structure_details 'Flack H D (1983), Acta Cryst. A39, 876-881'
_refine_ls_abs_structure_Flack 0.5(5)
_refine_ls_extinction_method none
_refine_ls_goodness_of_fit_ref 1.090
_refine_ls_hydrogen_treatment constr
_refine_ls_matrix_type full
_refine_ls_number_parameters 163
_refine_ls_number_reflns 1232
_refine_ls_number_restraints 1
_refine_ls_restrained_S_all 1.090
_refine_ls_R_factor_all 0.0351
_refine_ls_R_factor_gt 0.0338
_refine_ls_shift/su_max 0.000
_refine_ls_shift/su_mean 0.000
_refine_ls_structure_factor_coef Fsqd
_refine_ls_weighting_details 'calc w=1/[\s^2^(Fo^2^)+(0.0350P)^2^+0.4450P] where P=(Fo^2^+2Fc^2^)/3'
_refine_ls_weighting_scheme calc
_refine_ls_wR_factor_gt 0.0766
_refine_ls_wR_factor_ref 0.0777
_reflns_number_gt 1205
_reflns_number_total 1232
_reflns_threshold_expression >2sigma(I)
_cod_data_source_file c6ra15591j1.cif
_cod_data_source_block bwn16178a
_cod_original_sg_symbol_H-M Pca2(1)
_cod_database_code 7226206

loop_
_symmetry_equiv_pos_as_xyz
'x, y, z'
'-x, -y, z+1/2'
'-x+1/2, y, z+1/2'
'x+1/2, -y, z'

loop_
_atom_site_label
_atom_site_type_symbol
_atom_site_fract_x
_atom_site_fract_y
_atom_site_fract_z
_atom_site_U_iso_or_equiv
_atom_site_adp_type
_atom_site_occupancy
_atom_site_symmetry_multiplicity
_atom_site_calc_flag
_atom_site_refinement_flags
Na1 Na 0.59606(8) 0.0597(3) 0.64975(6) 0.0197(3) Uani 1 1 d .
O1 O 0.54272(14) 0.5429(6) 0.56415(10) 0.0178(4) Uani 1 1 d .
H1 H 0.4852 0.5153 0.5633 0.021 Uiso 1 1 d R
O2 O 0.44884(16) 0.0065(8) 0.68817(13) 0.0298(6) Uani 1 1 d .
H2A H 0.4249 0.1255 0.7195 0.036 Uiso 1 1 d R
H2B H 0.4018 -0.0745 0.6686 0.036 Uiso 1 1 d R
O3 O 0.62521(15) 0.5583(6) 0.72409(11) 0.0223(5) Uani 1 1 d .
H3A H 0.6745 0.5280 0.7452 0.027 Uiso 1 1 d R
H3B H 0.5833 0.6475 0.7480 0.027 Uiso 1 1 d R
N1 N 0.71821(15) 0.3170(7) 0.58267(12) 0.0157(5) Uani 1 1 d .
N2 N 0.80567(16) 0.3055(7) 0.60377(12) 0.0168(5) Uani 1 1 d .
N3 N 0.85937(16) 0.4627(7) 0.55952(13) 0.0157(5) Uani 1 1 d .
N4 N 0.80985(15) 0.5810(7) 0.50767(13) 0.0136(5) Uani 1 1 d .
N5 N 0.73777(16) 0.4998(7) 0.37641(12) 0.0157(5) Uani 1 1 d .
N6 N 0.72231(17) 0.5812(7) 0.31180(13) 0.0180(5) Uani 1 1 d .
N7 N 0.64029(16) 0.7330(7) 0.30539(13) 0.0170(5) Uani 1 1 d .
N8 N 0.60036(15) 0.7565(7) 0.36537(13) 0.0161(5) Uani 1 1 d .
N9 N 0.55822(16) 0.5828(7) 0.49647(11) 0.0142(5) Uani 1 1 d .
C1 C 0.72240(17) 0.4876(8) 0.52315(14) 0.0119(5) Uani 1 1 d .
C2 C 0.64385(19) 0.5612(8) 0.47957(15) 0.0134(5) Uani 1 1 d .
C3 C 0.66124(18) 0.6103(8) 0.40758(14) 0.0133(5) Uani 1 1 d .
O4 O 0.44238(14) 0.1296(6) 0.36647(11) 0.0196(4) Uani 1 1 d .
H4 H 0.4939 0.0244 0.3698 0.024 Uiso 1 1 d R
N10 N 0.39808(16) -0.0839(7) 0.41553(12) 0.0147(5) Uani 1 1 d .
H10A H 0.4400 -0.2215 0.4354 0.018 Uiso 1 1 d R
H10B H 0.3728 0.0777 0.4428 0.018 Uiso 1 1 d R
H10C H 0.3521 -0.2323 0.4051 0.018 Uiso 1 1 d R

loop_
_atom_site_aniso_label
_atom_site_aniso_U_11
_atom_site_aniso_U_22
_atom_site_aniso_U_33
_atom_site_aniso_U_23
_atom_site_aniso_U_13
_atom_site_aniso_U_12
Na1 0.0154(6) 0.0235(6) 0.0201(6) 0.0025(6) 0.0009(5) -0.0041(5)
O1 0.0090(8) 0.0314(11) 0.0129(10) 0.0006(9) 0.0011(8) 0.0001(8)
O2 0.0136(10) 0.0489(15) 0.0268(13) -0.0204(11) 0.0018(9) -0.0051(10)
O3 0.0183(11) 0.0272(12) 0.0214(11) -0.0022(10) -0.0027(9) 0.0040(8)
N1 0.0115(11) 0.0192(11) 0.0165(13) 0.0021(10) -0.0013(9) 0.0024(9)
N2 0.0095(10) 0.0248(12) 0.0163(12) 0.0028(11) -0.0010(9) 0.0020(9)
N3 0.0103(10) 0.0229(12) 0.0139(11) 0.0015(10) -0.0012(9) 0.0007(10)
N4 0.0104(10) 0.0165(11) 0.0139(11) -0.0005(10) -0.0020(9) 0.0001(9)
N5 0.0139(11) 0.0209(11) 0.0122(12) 0.0009(10) 0.0019(10) 0.0027(9)
N6 0.0148(11) 0.0237(13) 0.0154(12) 0.0026(11) 0.0010(10) 0.0026(9)
N7 0.0153(11) 0.0219(13) 0.0140(12) 0.0024(10) 0.0008(10) 0.0020(9)
N8 0.0127(10) 0.0218(13) 0.0139(12) 0.0023(10) 0.0011(9) 0.0031(9)
N9 0.0118(10) 0.0192(12) 0.0116(12) 0.0010(10) -0.0011(9) 0.0017(9)
C1 0.0091(11) 0.0153(13) 0.0113(13) -0.0008(11) 0.0007(10) 0.0007(9)
C2 0.0110(12) 0.0127(13) 0.0166(13) 0.0009(11) 0.0003(10) 0.0024(10)
C3 0.0098(12) 0.0163(13) 0.0139(13) -0.0008(11) 0.0004(10) -0.0002(10)
O4 0.0122(9) 0.0226(10) 0.0242(11) 0.0082(10) 0.0062(8) 0.0034(8)
N10 0.0124(11) 0.0148(12) 0.0170(12) -0.0002(10) 0.0033(9) -0.0005(9)

loop_
_atom_type_symbol
_atom_type_description
_atom_type_scat_dispersion_real
_atom_type_scat_dispersion_imag
_atom_type_scat_source
C C 0.0033 0.0016 'International Tables Vol C Tables 4.2.6.8 and 6.1.1.4'
H H 0.0000 0.0000 'International Tables Vol C Tables 4.2.6.8 and 6.1.1.4'
N N 0.0061 0.0033 'International Tables Vol C Tables 4.2.6.8 and 6.1.1.4'
O O 0.0106 0.0060 'International Tables Vol C Tables 4.2.6.8 and 6.1.1.4'
Na Na 0.0362 0.0249 'International Tables Vol C Tables 4.2.6.8 and 6.1.1.4'

loop_
_geom_angle_atom_site_label_1
_geom_angle_atom_site_label_2
_geom_angle_atom_site_label_3
_geom_angle
_geom_angle_site_symmetry_1
_geom_angle_site_symmetry_3
O2 Na1 O3 90.86(9) . .
O2 Na1 O3 83.60(10) . 1_545
O3 Na1 O3 98.09(9) . 1_545
O2 Na1 N1 155.55(11) . .
O3 Na1 N1 86.26(9) . .
O3 Na1 N1 120.84(9) 1_545 .
O2 Na1 O1 90.20(9) . .
O3 Na1 O1 88.21(8) . .
O3 Na1 O1 171.20(9) 1_545 .
N1 Na1 O1 65.47(8) . .
O2 Na1 O1 83.67(8) . 1_545
O3 Na1 O1 172.69(9) . 1_545
O3 Na1 O1 86.15(8) 1_545 1_545
N1 Na1 O1 96.71(9) . 1_545
O1 Na1 O1 86.96(7) . 1_545
O2 Na1 Na1 85.19(7) . 1_545
O3 Na1 Na1 138.97(6) . 1_545
O3 Na1 Na1 40.87(6) 1_545 1_545
N1 Na1 Na1 112.52(7) . 1_545
O1 Na1 Na1 132.52(6) . 1_545
O1 Na1 Na1 45.56(5) 1_545 1_545
O2 Na1 Na1 94.81(7) . 1_565
O3 Na1 Na1 41.03(6) . 1_565
O3 Na1 Na1 139.13(6) 1_545 1_565
N1 Na1 Na1 67.48(7) . 1_565
O1 Na1 Na1 47.48(6) . 1_565
O1 Na1 Na1 134.44(5) 1_545 1_565
Na1 Na1 Na1 180.0 1_545 1_565
N9 O1 Na1 132.94(16) . .
N9 O1 Na1 121.36(17) . 1_565
Na1 O1 Na1 86.96(7) . 1_565
N9 O1 H1 98.8 . .
Na1 O1 H1 103.5 . .
Na1 O1 H1 112.7 1_565 .
Na1 O2 H2A 127.0 . .
Na1 O2 H2B 129.0 . .
H2A O2 H2B 101.2 . .
Na1 O3 Na1 98.09(9) . 1_565
Na1 O3 H3A 112.0 . .
Na1 O3 H3A 124.7 1_565 .
Na1 O3 H3B 121.5 . .
Na1 O3 H3B 86.9 1_565 .
H3A O3 H3B 111.9 . .
N2 N1 C1 104.7(2) . .
N2 N1 Na1 120.34(18) . .
C1 N1 Na1 134.91(18) . .
N3 N2 N1 109.4(2) . .
N2 N3 N4 110.5(2) . .
N3 N4 C1 104.1(2) . .
C3 N5 N6 104.6(2) . .
N7 N6 N5 109.5(2) . .
N6 N7 N8 109.1(2) . .
C3 N8 N7 105.4(2) . .
C2 N9 O1 114.1(2) . .
N4 C1 N1 111.2(2) . .
N4 C1 C2 123.2(3) . .
N1 C1 C2 125.6(2) . .
N9 C2 C1 127.0(3) . .
N9 C2 C3 114.5(3) . .
C1 C2 C3 118.5(2) . .
N8 C3 N5 111.5(2) . .
N8 C3 C2 124.0(2) . .
N5 C3 C2 124.5(3) . .
N10 O4 H4 96.0 . .
O4 N10 H10A 108.1 . .
O4 N10 H10B 105.7 . .
H10A N10 H10B 112.0 . .
O4 N10 H10C 120.6 . .
H10A N10 H10C 107.0 . .
H10B N10 H10C 103.5 . .

loop_
_geom_bond_atom_site_label_1
_geom_bond_atom_site_label_2
_geom_bond_distance
_geom_bond_site_symmetry_2
Na1 O2 2.280(3) .
Na1 O3 2.375(3) .
Na1 O3 2.383(2) 1_545
Na1 N1 2.415(3) .
Na1 O1 2.570(2) .
Na1 O1 2.652(3) 1_545
Na1 Na1 3.5938(7) 1_545
Na1 Na1 3.5938(7) 1_565
O1 N9 1.392(3) .
O1 Na1 2.652(2) 1_565
O1 H1 0.8401 .
O2 H2A 0.8399 .
O2 H2B 0.8399 .
O3 Na1 2.383(2) 1_565
O3 H3A 0.8401 .
O3 H3B 0.8401 .
N1 N2 1.339(3) .
N1 C1 1.350(4) .
N2 N3 1.313(3) .
N3 N4 1.339(4) .
N4 C1 1.349(3) .
N5 C3 1.337(4) .
N5 N6 1.356(4) .
N6 N7 1.315(3) .
N7 N8 1.345(3) .
N8 C3 1.335(4) .
N9 C2 1.291(4) .
C1 C2 1.464(4) .
C2 C3 1.486(4) .
O4 N10 1.408(3) .
O4 H4 0.8401 .
N10 H10A 0.8800 .
N10 H10B 0.8800 .
N10 H10C 0.8800 .

loop_
_geom_hbond_atom_site_label_D
_geom_hbond_atom_site_label_H
_geom_hbond_atom_site_label_A
_geom_hbond_distance_DH
_geom_hbond_distance_HA
_geom_hbond_distance_DA
_geom_hbond_angle_DHA
_geom_hbond_site_symmetry_A
O1 H1 N3 0.84 1.83 2.662(3) 170.7 4_465
O2 H2A N7 0.84 2.04 2.855(4) 163.8 2_665
O2 H2B N2 0.84 2.09 2.911(3) 167.4 4_455
O2 H2B N3 0.84 2.68 3.358(3) 138.9 4_455
O3 H3A N6 0.84 2.02 2.835(3) 163.0 3_655
O3 H3B O4 0.84 2.55 3.238(3) 139.9 2_665
O3 H3B O2 0.84 2.63 3.109(3) 117.3 1_565
O4 H4 N8 0.84 1.82 2.655(3) 171.0 1_545
N10 H10A N9 0.88 2.23 3.083(3) 164.1 1_545
N10 H10B N4 0.88 2.01 2.892(3) 176.1 4_465
N10 H10C N5 0.88 2.00 2.875(3) 171.2 4_455

loop_
_geom_torsion_atom_site_label_1
_geom_torsion_atom_site_label_2
_geom_torsion_atom_site_label_3
_geom_torsion_atom_site_label_4
_geom_torsion
_geom_torsion_site_symmetry_1
_geom_torsion_site_symmetry_4
O2 Na1 O1 N9 -132.2(2) . .
O3 Na1 O1 N9 137.0(2) . .
O3 Na1 O1 N9 -87.1(6) 1_545 .
N1 Na1 O1 N9 50.3(2) . .
O1 Na1 O1 N9 -48.5(2) 1_545 .
Na1 Na1 O1 N9 -48.5(2) 1_545 .
Na1 Na1 O1 N9 131.5(2) 1_565 .
O2 Na1 O1 Na1 96.35(8) . 1_565
O3 Na1 O1 Na1 5.49(8) . 1_565
O3 Na1 O1 Na1 141.4(6) 1_545 1_565
N1 Na1 O1 Na1 -81.21(9) . 1_565
O1 Na1 O1 Na1 180.0 1_545 1_565
Na1 Na1 O1 Na1 180.0 1_545 1_565
O2 Na1 O3 Na1 -96.34(11) . 1_565
O3 Na1 O3 Na1 180.0 1_545 1_565
N1 Na1 O3 Na1 59.36(9) . 1_565
O1 Na1 O3 Na1 -6.17(10) . 1_565
O1 Na1 O3 Na1 -54.9(7) 1_545 1_565
Na1 Na1 O3 Na1 180.000(1) 1_545 1_565
O2 Na1 N1 N2 152.5(2) . .
O3 Na1 N1 N2 68.6(2) . .
O3 Na1 N1 N2 -28.6(3) 1_545 .
O1 Na1 N1 N2 158.4(2) . .
O1 Na1 N1 N2 -118.1(2) 1_545 .
Na1 Na1 N1 N2 -73.7(2) 1_545 .
Na1 Na1 N1 N2 106.3(2) 1_565 .
O2 Na1 N1 C1 -27.6(4) . .
O3 Na1 N1 C1 -111.4(3) . .
O3 Na1 N1 C1 151.4(3) 1_545 .
O1 Na1 N1 C1 -21.7(3) . .
O1 Na1 N1 C1 61.9(3) 1_545 .
Na1 Na1 N1 C1 106.3(3) 1_545 .
Na1 Na1 N1 C1 -73.7(3) 1_565 .
C1 N1 N2 N3 0.4(3) . .
Na1 N1 N2 N3 -179.68(19) . .
N1 N2 N3 N4 -0.4(3) . .
N2 N3 N4 C1 0.2(3) . .
C3 N5 N6 N7 0.0(3) . .
N5 N6 N7 N8 0.3(3) . .
N6 N7 N8 C3 -0.5(3) . .
Na1 O1 N9 C2 -49.8(3) . .
Na1 O1 N9 C2 69.0(3) 1_565 .
N3 N4 C1 N1 0.0(3) . .
N3 N4 C1 C2 -179.3(3) . .
N2 N1 C1 N4 -0.2(3) . .
Na1 N1 C1 N4 179.8(2) . .
N2 N1 C1 C2 179.0(3) . .
Na1 N1 C1 C2 -0.9(4) . .
O1 N9 C2 C1 2.4(4) . .
O1 N9 C2 C3 -178.9(2) . .
N4 C1 C2 N9 -158.5(3) . .
N1 C1 C2 N9 22.3(5) . .
N4 C1 C2 C3 22.9(4) . .
N1 C1 C2 C3 -156.3(3) . .
N7 N8 C3 N5 0.5(3) . .
N7 N8 C3 C2 -176.8(3) . .
N6 N5 C3 N8 -0.4(3) . .
N6 N5 C3 C2 176.9(3) . .
N9 C2 C3 N8 16.5(4) . .
C1 C2 C3 N8 -164.8(3) . .
N9 C2 C3 N5 -160.5(3) . .
C1 C2 C3 N5 18.3(4) . .
